data_7059398
loop_
_publ_author_name
'Boufroua, Naouel'
'Dunach, Elisabet'
'Fontaine-Vive, Fabien'
'Achouche-Bouzroura, Samia'
'Poulain-Martini, Sophie'

_publ_section_title
;
 In(OTf)3-catalysed easy access to dihydropyranocoumarin and
 dihydropyranochromone derivatives
;
_journal_issue 15
_journal_name_full 'New Journal of Chemistry'
_journal_page_first 6042
_journal_page_last 6052
_journal_paper_doi 10.1039/D0NJ00080A
_journal_volume 44
_journal_year 2020
_chemical_formula_moiety 'C9 H12 O3'
_chemical_formula_sum 'C9 H12 O3'
_chemical_formula_weight 168.19
_space_group_crystal_system monoclinic
_space_group_IT_number 14
_space_group_name_Hall '-P 2yn'
_space_group_name_H-M_alt 'P 1 21/n 1'
_atom_sites_solution_hydrogens geom
_atom_sites_solution_primary dual
_audit_creation_date 2018-10-04
_audit_creation_method
;
Olex2 1.2
(compiled 2018.05.29 svn.r3510 for OlexSys, GUI svn.r5506)
;
_audit_update_record
;
2019-09-17 deposited with the CCDC.	2020-03-12 downloaded from the CCDC.
;
_cell_angle_alpha 90
_cell_angle_beta 98.748(8)
_cell_angle_gamma 90
_cell_formula_units_Z 4
_cell_length_a 9.9577(7)
_cell_length_b 6.3420(4)
_cell_length_c 14.3464(12)
_cell_measurement_reflns_used 3789
_cell_measurement_temperature 293
_cell_measurement_theta_max 25.1780
_cell_measurement_theta_min 4.1270
_cell_volume 895.46(11)
_computing_cell_refinement 'CrysAlisPro 1.171.39.44a (Rigaku OD, 2018)'
_computing_data_collection 'CrysAlisPro 1.171.39.44a (Rigaku OD, 2018)'
_computing_data_reduction 'CrysAlisPro 1.171.39.44a (Rigaku OD, 2018)'
_computing_molecular_graphics 'Olex2 (Dolomanov et al., 2009)'
_computing_publication_material 'Olex2 (Dolomanov et al., 2009)'
_computing_structure_refinement 'ShelXL (Sheldrick, 2015)'
_computing_structure_solution 'ShelXT (Sheldrick, 2015)'
_diffrn_ambient_temperature 293
_diffrn_detector 'CCD plate'
_diffrn_detector_area_resol_mean 5.3048
_diffrn_detector_type AtlasS2
_diffrn_measured_fraction_theta_full 0.997
_diffrn_measured_fraction_theta_max 0.878
_diffrn_measurement_details
;
List of Runs (angles in degrees, time in seconds):

  # Type    Start    End  Width  t~exp~   \w     \q     \k     \f   Frames
#--------------------------------------------------------------------------
  1  \w    -40.00  68.00   1.00   30.00    --   -7.86  77.00 -30.00  108
  2  \w    -20.00  33.00   1.00   30.00    --   -7.86 -99.00-150.00   53
  3  \w    -16.00  83.00   1.00   30.00    --    8.41  38.00   0.00   99
  4  \w      0.00  30.00   1.00   30.00    --    8.41 -38.00-150.00   30
  5  \w     15.00  49.00   1.00   30.00    --    8.41 -99.00  90.00   34
  6  \w    -63.00  33.00   1.00   30.00    --    8.41 -38.00-180.00   96
;
_diffrn_measurement_device 'four-circle diffractometer'
_diffrn_measurement_device_type 'SuperNova, Dual, Cu at home/near, AtlasS2'
_diffrn_measurement_method '\w scans'
_diffrn_orient_matrix_type 'CrysAlisPro convention (1999,Acta A55,543-557)'
_diffrn_orient_matrix_UB_11 -0.0304926000
_diffrn_orient_matrix_UB_12 -0.0154074000
_diffrn_orient_matrix_UB_13 -0.0474935000
_diffrn_orient_matrix_UB_21 0.0652564000
_diffrn_orient_matrix_UB_22 -0.0031835000
_diffrn_orient_matrix_UB_23 -0.0140487000
_diffrn_orient_matrix_UB_31 0.0023805000
_diffrn_orient_matrix_UB_32 -0.1107444000
_diffrn_orient_matrix_UB_33 0.0069799000
_diffrn_radiation_monochromator mirror
_diffrn_radiation_probe x-ray
_diffrn_radiation_type MoK\a
_diffrn_radiation_wavelength 0.71073
_diffrn_reflns_av_R_equivalents 0.0232
_diffrn_reflns_av_unetI/netI 0.0168
_diffrn_reflns_Laue_measured_fraction_full 0.997
_diffrn_reflns_Laue_measured_fraction_max 0.878
_diffrn_reflns_limit_h_max 13
_diffrn_reflns_limit_h_min -12
_diffrn_reflns_limit_k_max 8
_diffrn_reflns_limit_k_min -8
_diffrn_reflns_limit_l_max 17
_diffrn_reflns_limit_l_min -18
_diffrn_reflns_number 9442
_diffrn_reflns_point_group_measured_fraction_full 0.997
_diffrn_reflns_point_group_measured_fraction_max 0.878
_diffrn_reflns_theta_full 25.242
_diffrn_reflns_theta_max 28.439
_diffrn_reflns_theta_min 3.519
_diffrn_source 'micro-focus sealed X-ray tube'
_diffrn_source_type 'SuperNova (Mo) X-ray Source'
_exptl_absorpt_coefficient_mu 0.093
_exptl_absorpt_correction_T_max 1.00000
_exptl_absorpt_correction_T_min 0.63121
_exptl_absorpt_correction_type multi-scan
_exptl_absorpt_process_details
;
CrysAlisPro 1.171.39.44a (Rigaku Oxford Diffraction, 2018)
Empirical absorption correction using spherical harmonics,
 implemented in SCALE3 ABSPACK scaling algorithm.
;
_exptl_crystal_colour colourless
_exptl_crystal_colour_primary colourless
_exptl_crystal_density_diffrn 1.248
_exptl_crystal_description prism
_exptl_crystal_F_000 360
_exptl_crystal_size_max 0.6
_exptl_crystal_size_mid 0.26
_exptl_crystal_size_min 0.2
_refine_diff_density_max 0.133
_refine_diff_density_min -0.182
_refine_diff_density_rms 0.038
_refine_ls_extinction_method none
_refine_ls_goodness_of_fit_ref 1.110
_refine_ls_hydrogen_treatment constr
_refine_ls_matrix_type full
_refine_ls_number_parameters 140
_refine_ls_number_reflns 1988
_refine_ls_number_restraints 0
_refine_ls_restrained_S_all 1.110
_refine_ls_R_factor_all 0.0768
_refine_ls_R_factor_gt 0.0565
_refine_ls_shift/su_max 0.000
_refine_ls_shift/su_mean 0.000
_refine_ls_structure_factor_coef Fsqd
_refine_ls_weighting_details 'w=1/[\s^2^(Fo^2^)+(0.0527P)^2^+0.3515P] where P=(Fo^2^+2Fc^2^)/3'
_refine_ls_weighting_scheme calc
_refine_ls_wR_factor_gt 0.1458
_refine_ls_wR_factor_ref 0.1573
_reflns_Friedel_coverage 0.000
_reflns_number_gt 1438
_reflns_number_total 1988
_reflns_threshold_expression 'I > 2\s(I)'
_cod_data_source_file d0nj00080a2.cif
_cod_data_source_block nb217
_cod_depositor_comments
;Adding full bibliography for 7059397--7059400.cif.

 Adding full bibliography for 7059397--7059400.cif.
;
_cod_database_code 7059398
_shelx_shelxl_version_number 2016/4
_chemical_oxdiff_formula 'c9 h12 o3'
_shelx_space_group_comment
;
The symmetry employed for this shelxl refinement is uniquely defined
by the following loop, which should always be used as a source of
symmetry information in preference to the above space-group names.
They are only intended as comments.
;
_shelx_estimated_absorpt_t_max 0.982
_shelx_estimated_absorpt_t_min 0.946
_reflns_odcompleteness_completeness 99.64
_reflns_odcompleteness_iscentric 1
_reflns_odcompleteness_theta 24.66
_olex2_refinement_description
;
1. Fixed Uiso
 At 1.2 times of:
  All C(H,H) groups, All C(H,H,H,H) groups
 At 1.5 times of:
  All C(H,H,H) groups
2. Others
 Fixed Sof: C6(0.5) H6A(0.5) H6B(0.5) C7(0.5) H7A(0.5) H7B(0.5) H8AA(0.5)
 H8AB(0.5) H8BC(0.5) H8BD(0.5) C9(0.5) H9A(0.5) H9B(0.5) H9C(0.5) C10(0.5)
 H10A(0.5) H10B(0.5) H10C(0.5) C11(0.5) H11A(0.5) H11B(0.5) H11C(0.5) C12(0.5)
 H12C(0.5) H12B(0.5) H12A(0.5)
3.a Secondary CH2 refined with riding coordinates:
 C2(H2A,H2B), C6(H6A,H6B), C7(H7A,H7B), C8(H8AA,H8AB), C8(H8BC,H8BD)
3.b Idealised Me refined as rotating group:
 C9(H9A,H9B,H9C), C10(H10A,H10B,H10C), C11(H11A,H11B,H11C), C12(H12C,H12B,H12A)
;
_olex2_submission_special_instructions 'No special instructions were received'
_oxdiff_exptl_absorpt_empirical_details
;
Empirical correction (ABSPACK) includes:
- Absorption correction using spherical harmonics
- Frame scaling
;
_oxdiff_exptl_absorpt_empirical_full_max 1.684
_oxdiff_exptl_absorpt_empirical_full_min 0.475

loop_
_space_group_symop_operation_xyz
'x, y, z'
'-x+1/2, y+1/2, -z+1/2'
'-x, -y, -z'
'x-1/2, -y-1/2, z-1/2'

loop_
_atom_site_label
_atom_site_type_symbol
_atom_site_fract_x
_atom_site_fract_y
_atom_site_fract_z
_atom_site_U_iso_or_equiv
_atom_site_adp_type
_atom_site_occupancy
_atom_site_site_symmetry_order
_atom_site_calc_flag
_atom_site_refinement_flags_posn
_atom_site_refinement_flags_adp
_atom_site_refinement_flags_occupancy
_atom_site_disorder_assembly
_atom_site_disorder_group
O1 O 0.16594(16) 0.4141(2) 0.45812(10) 0.0708(5) Uani 1 1 d . . . . .
O2 O 0.2476(2) 0.0888(3) 0.44432(13) 0.0941(6) Uani 1 1 d . . . . .
O3 O 0.36385(16) 0.6347(2) 0.66187(11) 0.0766(5) Uani 1 1 d . . . . .
C1 C 0.2540(2) 0.2532(3) 0.48756(15) 0.0634(6) Uani 1 1 d . . . . .
C2 C 0.1950(2) 0.5901(4) 0.52098(16) 0.0688(6) Uani 1 1 d . . . . .
H2A H 0.117196 0.625269 0.551222 0.083 Uiso 1 1 calc R . . . .
H2B H 0.221172 0.713181 0.487802 0.083 Uiso 1 1 calc R . . . .
C3 C 0.30999(19) 0.5125(3) 0.59079(13) 0.0522(5) Uani 1 1 d . . . . .
C4 C 0.3442(2) 0.3185(3) 0.57125(14) 0.0543(5) Uani 1 1 d . . . . .
C5 C 0.47387(19) 0.5339(3) 0.72929(15) 0.0584(5) Uani 1 1 d . . . . .
C6 C 0.4547(5) 0.2831(7) 0.7354(3) 0.0660(11) Uani 0.5 1 d . . P A 1
H6A H 0.369585 0.249434 0.757069 0.079 Uiso 0.5 1 calc R . P A 1
H6B H 0.528626 0.220948 0.778503 0.079 Uiso 0.5 1 calc R . P A 1
C7 C 0.5552(4) 0.3785(7) 0.6758(3) 0.0638(11) Uani 0.5 1 d . . P A 2
H7A H 0.629252 0.317259 0.719119 0.077 Uiso 0.5 1 calc R . P A 2
H7B H 0.593355 0.452785 0.626868 0.077 Uiso 0.5 1 calc R . P A 2
C8 C 0.4549(3) 0.1972(4) 0.6301(2) 0.0843(8) Uani 1 1 d . . . . .
H8AA H 0.541810 0.223335 0.609637 0.101 Uiso 0.5 1 calc R . P A 1
H8AB H 0.436188 0.047111 0.626504 0.101 Uiso 0.5 1 calc R . P A 1
H8BC H 0.500119 0.103010 0.591643 0.101 Uiso 0.5 1 calc R . P A 2
H8BD H 0.419682 0.115876 0.678338 0.101 Uiso 0.5 1 calc R . P A 2
C9 C 0.5930(5) 0.5959(9) 0.7018(5) 0.0921(18) Uani 0.5 1 d . . P A 1
H9A H 0.595905 0.746993 0.698919 0.138 Uiso 0.5 1 calc GR . P A 1
H9B H 0.599056 0.538427 0.640641 0.138 Uiso 0.5 1 calc GR . P A 1
H9C H 0.667898 0.545787 0.746395 0.138 Uiso 0.5 1 calc GR . P A 1
C10 C 0.4497(7) 0.6123(11) 0.8306(4) 0.102(2) Uani 0.5 1 d . . P A 1
H10A H 0.518637 0.554379 0.877755 0.153 Uiso 0.5 1 calc GR . P A 1
H10B H 0.361943 0.566362 0.842310 0.153 Uiso 0.5 1 calc GR . P A 1
H10C H 0.454030 0.763426 0.833037 0.153 Uiso 0.5 1 calc GR . P A 1
C11 C 0.5734(5) 0.7218(8) 0.7639(4) 0.0758(14) Uani 0.5 1 d . . P A 2
H11A H 0.648184 0.669512 0.808099 0.114 Uiso 0.5 1 calc GR . P A 2
H11B H 0.525413 0.826979 0.793933 0.114 Uiso 0.5 1 calc GR . P A 2
H11C H 0.607191 0.782916 0.710839 0.114 Uiso 0.5 1 calc GR . P A 2
C12 C 0.4062(5) 0.4491(10) 0.7985(3) 0.0756(14) Uani 0.5 1 d . . P A 2
H12C H 0.469803 0.374633 0.843877 0.113 Uiso 0.5 1 calc GR . P A 2
H12B H 0.337228 0.353461 0.770037 0.113 Uiso 0.5 1 calc GR . P A 2
H12A H 0.364984 0.560605 0.829473 0.113 Uiso 0.5 1 calc GR . P A 2

loop_
_atom_site_aniso_label
_atom_site_aniso_U_11
_atom_site_aniso_U_22
_atom_site_aniso_U_33
_atom_site_aniso_U_23
_atom_site_aniso_U_13
_atom_site_aniso_U_12
O1 0.0753(10) 0.0722(10) 0.0571(9) -0.0040(7) -0.0152(7) -0.0035(8)
O2 0.1200(16) 0.0697(11) 0.0852(12) -0.0236(9) -0.0078(11) -0.0128(10)
O3 0.0785(10) 0.0657(9) 0.0723(10) -0.0198(8) -0.0315(8) 0.0252(8)
C1 0.0743(14) 0.0577(12) 0.0564(12) -0.0022(10) 0.0037(10) -0.0110(11)
C2 0.0694(13) 0.0665(14) 0.0621(13) -0.0043(11) -0.0169(11) 0.0089(11)
C3 0.0485(10) 0.0561(11) 0.0487(11) -0.0033(9) -0.0028(8) 0.0032(8)
C4 0.0549(11) 0.0509(11) 0.0549(11) -0.0013(9) 0.0015(9) 0.0003(9)
C5 0.0491(11) 0.0631(12) 0.0566(12) -0.0011(10) -0.0129(9) 0.0070(9)
C6 0.063(2) 0.069(3) 0.061(3) 0.011(2) -0.007(2) 0.001(2)
C7 0.0416(19) 0.072(3) 0.074(3) 0.005(2) -0.0034(19) 0.0074(19)
C8 0.0863(17) 0.0625(14) 0.0943(18) -0.0155(13) -0.0179(14) 0.0221(12)
C9 0.060(3) 0.081(4) 0.132(5) 0.024(4) 0.004(3) -0.006(3)
C10 0.095(4) 0.130(5) 0.071(3) -0.031(4) -0.020(3) 0.034(4)
C11 0.082(3) 0.069(3) 0.063(3) 0.004(2) -0.033(2) -0.013(3)
C12 0.062(3) 0.108(4) 0.054(3) 0.016(3) 0.000(2) -0.003(3)

loop_
_atom_type_symbol
_atom_type_description
_atom_type_scat_dispersion_real
_atom_type_scat_dispersion_imag
_atom_type_scat_source
C C 0.0033 0.0016 'International Tables Vol C Tables 4.2.6.8 and 6.1.1.4'
H H 0.0000 0.0000 'International Tables Vol C Tables 4.2.6.8 and 6.1.1.4'
O O 0.0106 0.0060 'International Tables Vol C Tables 4.2.6.8 and 6.1.1.4'

loop_
_geom_angle_atom_site_label_1
_geom_angle_atom_site_label_2
_geom_angle_atom_site_label_3
_geom_angle
_geom_angle_site_symmetry_1
_geom_angle_site_symmetry_3
_geom_angle_publ_flag
C1 O1 C2 109.08(15) . . ?
C3 O3 C5 114.80(15) . . ?
O1 C1 C4 109.29(18) . . ?
O2 C1 O1 120.2(2) . . ?
O2 C1 C4 130.5(2) . . ?
O1 C2 H2A 111.1 . . ?
O1 C2 H2B 111.1 . . ?
O1 C2 C3 103.10(16) . . ?
H2A C2 H2B 109.1 . . ?
C3 C2 H2A 111.1 . . ?
C3 C2 H2B 111.1 . . ?
O3 C3 C2 120.29(17) . . ?
C4 C3 O3 128.38(18) . . ?
C4 C3 C2 111.33(17) . . ?
C1 C4 C8 129.26(19) . . ?
C3 C4 C1 107.20(18) . . ?
C3 C4 C8 123.52(19) . . ?
O3 C5 C6 112.2(2) . . ?
O3 C5 C7 109.8(2) . . ?
O3 C5 C10 105.1(2) . . ?
O3 C5 C11 104.2(2) . . ?
C7 C5 C11 106.5(3) . . ?
C9 C5 O3 105.9(3) . . ?
C9 C5 C6 114.7(3) . . ?
C9 C5 C10 115.7(5) . . ?
C10 C5 C6 103.0(4) . . ?
C12 C5 O3 104.0(2) . . ?
C12 C5 C7 117.0(4) . . ?
C12 C5 C11 114.6(4) . . ?
C5 C6 H6A 110.6 . . ?
C5 C6 H6B 110.6 . . ?
C5 C6 C8 105.5(3) . . ?
H6A C6 H6B 108.8 . . ?
C8 C6 H6A 110.6 . . ?
C8 C6 H6B 110.6 . . ?
C5 C7 H7A 110.0 . . ?
C5 C7 H7B 110.0 . . ?
C5 C7 C8 108.6(3) . . ?
H7A C7 H7B 108.3 . . ?
C8 C7 H7A 110.0 . . ?
C8 C7 H7B 110.0 . . ?
C4 C8 C6 104.5(2) . . ?
C4 C8 C7 102.9(2) . . ?
C4 C8 H8AA 110.8 . . ?
C4 C8 H8AB 110.8 . . ?
C4 C8 H8BC 111.2 . . ?
C4 C8 H8BD 111.2 . . ?
C6 C8 H8AA 110.8 . . ?
C6 C8 H8AB 110.8 . . ?
C7 C8 H8BC 111.2 . . ?
C7 C8 H8BD 111.2 . . ?
H8AA C8 H8AB 108.9 . . ?
H8BC C8 H8BD 109.1 . . ?
C5 C9 H9A 109.5 . . ?
C5 C9 H9B 109.5 . . ?
C5 C9 H9C 109.5 . . ?
H9A C9 H9B 109.5 . . ?
H9A C9 H9C 109.5 . . ?
H9B C9 H9C 109.5 . . ?
C5 C10 H10A 109.5 . . ?
C5 C10 H10B 109.5 . . ?
C5 C10 H10C 109.5 . . ?
H10A C10 H10B 109.5 . . ?
H10A C10 H10C 109.5 . . ?
H10B C10 H10C 109.5 . . ?
C5 C11 H11A 109.5 . . ?
C5 C11 H11B 109.5 . . ?
C5 C11 H11C 109.5 . . ?
H11A C11 H11B 109.5 . . ?
H11A C11 H11C 109.5 . . ?
H11B C11 H11C 109.5 . . ?
C5 C12 H12C 109.5 . . ?
C5 C12 H12B 109.5 . . ?
C5 C12 H12A 109.5 . . ?
H12C C12 H12B 109.5 . . ?
H12C C12 H12A 109.5 . . ?
H12B C12 H12A 109.5 . . ?

loop_
_geom_bond_atom_site_label_1
_geom_bond_atom_site_label_2
_geom_bond_distance
_geom_bond_site_symmetry_2
_geom_bond_publ_flag
O1 C1 1.369(3) . ?
O1 C2 1.437(2) . ?
O2 C1 1.210(3) . ?
O3 C3 1.327(2) . ?
O3 C5 1.491(2) . ?
C1 C4 1.447(3) . ?
C2 H2A 0.9700 . ?
C2 H2B 0.9700 . ?
C2 C3 1.486(3) . ?
C3 C4 1.318(3) . ?
C4 C8 1.495(3) . ?
C5 C6 1.606(5) . ?
C5 C7 1.550(5) . ?
C5 C9 1.364(6) . ?
C5 C10 1.589(6) . ?
C5 C11 1.581(5) . ?
C5 C12 1.390(5) . ?
C6 H6A 0.9700 . ?
C6 H6B 0.9700 . ?
C6 C8 1.606(5) . ?
C7 H7A 0.9700 . ?
C7 H7B 0.9700 . ?
C7 C8 1.597(5) . ?
C8 H8AA 0.9700 . ?
C8 H8AB 0.9700 . ?
C8 H8BC 0.9700 . ?
C8 H8BD 0.9700 . ?
C9 H9A 0.9600 . ?
C9 H9B 0.9600 . ?
C9 H9C 0.9600 . ?
C10 H10A 0.9600 . ?
C10 H10B 0.9600 . ?
C10 H10C 0.9600 . ?
C11 H11A 0.9600 . ?
C11 H11B 0.9600 . ?
C11 H11C 0.9600 . ?
C12 H12C 0.9600 . ?
C12 H12B 0.9600 . ?
C12 H12A 0.9600 . ?
